data_7135674
loop_
_publ_author_name
'Bolla, Geetha'
'Medishetty, Raghavender'

_publ_section_title
;
 Solvent- and heat-induced polymorphic transformation with single-crystal
 integrity in Cu(II) paddle wheel metal complexes.
;
_journal_issue 24
_journal_name_full 'Chemical communications (Cambridge, England)'
_journal_page_first 6531
_journal_page_last 6535
_journal_paper_doi 10.1039/d6cc00385k
_journal_volume 62
_journal_year 2026
_chemical_formula_moiety '2(C27 H19 Cu F2 N O4)'
_chemical_formula_sum 'C54 H38 Cu2 F4 N2 O8'
_chemical_formula_weight 1045.94
_space_group_crystal_system triclinic
_space_group_IT_number 2
_space_group_name_Hall '-P 1'
_space_group_name_H-M_alt 'P -1'
_atom_sites_solution_hydrogens geom
_audit_creation_date 2025-09-08
_audit_creation_method
;
Olex2 1.5
(compiled 2025.07.13 svn.rb7424aed for OlexSys, GUI svn.r7314)
;
_audit_update_record
;
2025-12-08 deposited with the CCDC.	2026-02-03 downloaded from the CCDC.
;
_cell_angle_alpha 60.751(2)
_cell_angle_beta 72.720(2)
_cell_angle_gamma 74.193(2)
_cell_formula_units_Z 2
_cell_length_a 10.1882(4)
_cell_length_b 16.7531(8)
_cell_length_c 16.8987(8)
_cell_measurement_reflns_used 9827
_cell_measurement_temperature 100(2)
_cell_measurement_theta_max 29.51
_cell_measurement_theta_min 2.36
_cell_volume 2374.81(19)
_computing_molecular_graphics 'Olex2 1.5 (Dolomanov et al., 2009)'
_computing_publication_material 'Olex2 1.5 (Dolomanov et al., 2009)'
_computing_structure_refinement 'SHELXL 2019/3 (Sheldrick, 2015)'
_diffrn_ambient_temperature 99.98
_diffrn_measured_fraction_theta_full 0.997
_diffrn_measured_fraction_theta_max 0.995
_diffrn_measurement_device_type 'Bruker D8 Venture'
_diffrn_measurement_method '\f and \w scans'
_diffrn_radiation_type MoK\a
_diffrn_radiation_wavelength 0.71073
_diffrn_reflns_av_R_equivalents 0.0391
_diffrn_reflns_av_unetI/netI 0.0523
_diffrn_reflns_Laue_measured_fraction_full 0.997
_diffrn_reflns_Laue_measured_fraction_max 0.995
_diffrn_reflns_limit_h_max 14
_diffrn_reflns_limit_h_min -14
_diffrn_reflns_limit_k_max 21
_diffrn_reflns_limit_k_min -23
_diffrn_reflns_limit_l_max 23
_diffrn_reflns_limit_l_min -23
_diffrn_reflns_number 36894
_diffrn_reflns_point_group_measured_fraction_full 0.997
_diffrn_reflns_point_group_measured_fraction_max 0.995
_diffrn_reflns_theta_full 25.242
_diffrn_reflns_theta_max 29.559
_diffrn_reflns_theta_min 2.303
_exptl_absorpt_coefficient_mu 0.969
_exptl_absorpt_correction_T_max 0.962
_exptl_absorpt_correction_T_min 0.899
_exptl_absorpt_correction_type multi-scan
_exptl_crystal_colour green
_exptl_crystal_colour_primary green
_exptl_crystal_density_diffrn 1.463
_exptl_crystal_description Block
_exptl_crystal_F_000 1068
_exptl_crystal_size_max 0.35
_exptl_crystal_size_mid 0.165
_exptl_crystal_size_min 0.098
_refine_diff_density_max 0.834
_refine_diff_density_min -1.106
_refine_diff_density_rms 0.193
_refine_ls_extinction_method none
_refine_ls_goodness_of_fit_ref 1.129
_refine_ls_hydrogen_treatment constr
_refine_ls_matrix_type full
_refine_ls_number_parameters 631
_refine_ls_number_reflns 13240
_refine_ls_number_restraints 0
_refine_ls_restrained_S_all 1.129
_refine_ls_R_factor_all 0.0716
_refine_ls_R_factor_gt 0.0446
_refine_ls_shift/su_max 0.002
_refine_ls_shift/su_mean 0.000
_refine_ls_structure_factor_coef Fsqd
_refine_ls_weighting_details 'w=1/[\s^2^(Fo^2^)+(0.0673P)^2^+1.7418P] where P=(Fo^2^+2Fc^2^)/3'
_refine_ls_weighting_scheme calc
_refine_ls_wR_factor_gt 0.1198
_refine_ls_wR_factor_ref 0.1456
_reflns_Friedel_coverage 0.000
_reflns_number_gt 10053
_reflns_number_total 13240
_reflns_threshold_expression 'I > 2\s(I)'
_cod_data_source_file d6cc00385k11.cif
_cod_data_source_block j061
_cod_depositor_comments
;
The following automatic conversions were performed:

data item '_exptl_absorpt_correction_type' value 'Multi-scan' was
changed to 'multi-scan' in accordance with the
/home/data/users/saulius/crontab/automatic-downloads/rss-feeds/RSC/lib/dictionaries/cif_core.dic
dictionary named 'cif_core.dic' version 2.4.2 last updated on
2011-04-26.

Automatic conversion script
Id: cif_fix_values 8170 2020-07-09 18:12:32Z antanas 
;
_cod_database_code 7135674
_shelx_shelxl_version_number 2019/3
_shelx_space_group_comment
;
The symmetry employed for this shelxl refinement is uniquely defined
by the following loop, which should always be used as a source of
symmetry information in preference to the above space-group names.
They are only intended as comments.
;
_shelx_estimated_absorpt_t_max 0.911
_shelx_estimated_absorpt_t_min 0.728
_olex2_refinement_description
;
1. Fixed Uiso
 At 1.2 times of:
  All C(H) groups
2.a Aromatic/amide H refined with riding coordinates:
 C00H(H00H), C00I(H00I), C00L(H00L), C00M(H00M), C00N(H00N), C00O(H00O),
 C00P(H00P), C00S(H00S), C00T(H00T), C00U(H00U), C00X(H00X), C00Z(H00Z),
 C011(H011), C013(H013), C014(H014), C015(H015), C017(H017), C019(H019),
 C01B(H01B), C01E(H01E), C01F(H01F), C01G(H01G), C01I(H01I), C01J(H01J),
 C01K(H01K), C01L(H01L), C01M(H01M), C01N(H01N), C01O(H01O), C01P(H01P),
 C01Q(H01Q), C01S(H01S), C01T(H01T), C01U(H01U), C01V(H01V), C01W(H01W),
 C01X(H01X), C01Y(H01Y)
;
_olex2_submission_special_instructions 'No special instructions were received'

loop_
_space_group_symop_operation_xyz
'x, y, z'
'-x, -y, -z'

loop_
_atom_site_label
_atom_site_type_symbol
_atom_site_fract_x
_atom_site_fract_y
_atom_site_fract_z
_atom_site_U_iso_or_equiv
_atom_site_adp_type
_atom_site_occupancy
_atom_site_site_symmetry_order
_atom_site_calc_flag
_atom_site_refinement_flags_posn
_atom_site_refinement_flags_adp
_atom_site_refinement_flags_occupancy
_atom_site_disorder_assembly
_atom_site_disorder_group
Cu01 Cu 0.00771(3) 0.45834(2) 0.58904(2) 0.01388(8) Uani 1 1 d . . . . .
Cu02 Cu 0.56283(3) 0.02576(2) 0.91247(2) 0.01510(8) Uani 1 1 d . . . . .
F003 F 0.72805(18) 0.11637(14) 0.30779(12) 0.0305(4) Uani 1 1 d . . . . .
F004 F 0.12818(18) 0.38394(13) 1.13343(12) 0.0291(4) Uani 1 1 d . . . . .
F005 F -0.34413(18) 0.35471(13) 1.19456(12) 0.0297(4) Uani 1 1 d . . . . .
F6 F 1.14758(18) 0.13400(14) 0.35971(12) 0.0314(4) Uani 1 1 d . . . . .
O007 O 0.11820(19) 0.35187(13) 0.56592(13) 0.0190(4) Uani 1 1 d . . . . .
O008 O -0.17119(19) 0.47743(13) 0.46324(12) 0.0188(4) Uani 1 1 d . . . . .
O009 O 0.1146(2) 0.42562(14) 0.41383(13) 0.0225(4) Uani 1 1 d . . . . .
O00A O 0.26950(19) 0.02766(13) 1.03248(13) 0.0193(4) Uani 1 1 d . . . . .
O00B O -0.15920(19) 0.40670(14) 0.61385(13) 0.0213(4) Uani 1 1 d . . . . .
O00C O 0.5528(2) 0.14512(13) 0.91398(13) 0.0206(4) Uani 1 1 d . . . . .
O00D O 0.4530(2) 0.09989(14) 1.06403(14) 0.0255(4) Uani 1 1 d . . . . .
O10 O 0.3758(2) 0.06990(15) 0.88395(13) 0.0246(4) Uani 1 1 d . . . . .
N00F N 0.6708(2) 0.06212(16) 0.77219(15) 0.0178(4) Uani 1 1 d . . . . .
N00G N 0.0155(2) 0.41607(15) 0.73013(15) 0.0167(4) Uani 1 1 d . . . . .
C00H C 0.8005(3) 0.08135(19) 0.74362(19) 0.0195(5) Uani 1 1 d . . . . .
H00H H 0.843310 0.082165 0.786026 0.023 Uiso 1 1 calc R U . . .
C00I C -0.1129(3) 0.4053(2) 0.87853(18) 0.0213(5) Uani 1 1 d . . . . .
H00I H -0.200529 0.406331 0.918757 0.026 Uiso 1 1 calc R U . . .
C00J C -0.3374(3) 0.38050(18) 0.57005(18) 0.0162(5) Uani 1 1 d . . . . .
C00K C 0.0098(3) 0.39181(19) 0.90786(18) 0.0185(5) Uani 1 1 d . . . . .
C00L C -0.1050(3) 0.41705(19) 0.79029(19) 0.0197(5) Uani 1 1 d . . . . .
H00L H -0.189124 0.426291 0.771366 0.024 Uiso 1 1 calc R U . . .
C00M C 0.1342(3) 0.3897(2) 0.84568(19) 0.0217(5) Uani 1 1 d . . . . .
H00M H 0.219998 0.379800 0.862938 0.026 Uiso 1 1 calc R U . . .
C00N C -0.4103(3) 0.40501(19) 0.50156(19) 0.0181(5) Uani 1 1 d . . . . .
H00N H -0.379471 0.448334 0.439871 0.022 Uiso 1 1 calc R U . . .
C00O C 0.1332(3) 0.40204(19) 0.75846(18) 0.0191(5) Uani 1 1 d . . . . .
H00O H 0.219500 0.400500 0.717081 0.023 Uiso 1 1 calc R U . . .
C00P C 0.6794(3) 0.0799(2) 0.62120(19) 0.0242(6) Uani 1 1 d . . . . .
H00P H 0.633529 0.079042 0.580292 0.029 Uiso 1 1 calc R U . . .
C00Q C 0.8159(3) 0.09909(19) 0.59113(18) 0.0206(5) Uani 1 1 d . . . . .
C00R C -0.1072(3) 0.37086(19) 1.15693(18) 0.0212(5) Uani 1 1 d . . . . .
C00S C 0.6121(3) 0.0622(2) 0.71076(19) 0.0215(5) Uani 1 1 d . . . . .
H00S H 0.519453 0.049477 0.729920 0.026 Uiso 1 1 calc R U . . .
C00T C 0.8752(3) 0.1001(2) 0.65505(19) 0.0219(6) Uani 1 1 d . . . . .
H00T H 0.967106 0.113755 0.637732 0.026 Uiso 1 1 calc R U . . .
C00U C -0.3819(3) 0.31609(19) 0.66024(19) 0.0189(5) Uani 1 1 d . . . . .
H00U H -0.331180 0.298203 0.706775 0.023 Uiso 1 1 calc R U . . .
C00V C -0.2127(3) 0.42471(18) 0.54729(18) 0.0156(5) Uani 1 1 d . . . . .
C00W C 0.2688(3) 0.06509(18) 0.94727(18) 0.0170(5) Uani 1 1 d . . . . .
C00X C -0.5279(3) 0.36611(19) 0.5235(2) 0.0208(5) Uani 1 1 d . . . . .
H00X H -0.577274 0.382412 0.476733 0.025 Uiso 1 1 calc R U . . .
C00Y C 0.1503(3) 0.35713(18) 0.48534(18) 0.0169(5) Uani 1 1 d . . . . .
C00Z C 1.0671(3) 0.1464(2) 0.1602(2) 0.0284(7) Uani 1 1 d . . . . .
H00Z H 1.112685 0.153252 0.099870 0.034 Uiso 1 1 calc R U . . .
C010 C 0.9324(3) 0.12418(18) 0.34102(18) 0.0204(5) Uani 1 1 d . . . . .
C011 C 0.9268(3) 0.1370(2) 0.1906(2) 0.0265(6) Uani 1 1 d . . . . .
H011 H 0.875217 0.138393 0.151342 0.032 Uiso 1 1 calc R U . . .
C012 C 0.1313(3) 0.10847(18) 0.91815(18) 0.0170(5) Uani 1 1 d . . . . .
C013 C -0.1185(3) 0.1416(2) 0.9578(2) 0.0226(6) Uani 1 1 d . . . . .
H013 H -0.201766 0.136238 1.003170 0.027 Uiso 1 1 calc R U . . .
C014 C 0.0093(3) 0.10049(19) 0.98460(19) 0.0196(5) Uani 1 1 d . . . . .
H014 H 0.013500 0.066863 1.048418 0.024 Uiso 1 1 calc R U . . .
C015 C 0.5035(3) 0.3295(2) 0.8852(2) 0.0234(6) Uani 1 1 d . . . . .
H015 H 0.522324 0.318988 0.832184 0.028 Uiso 1 1 calc R U . . .
C016 C 0.4921(3) 0.2552(2) 0.9732(2) 0.0212(5) Uani 1 1 d . . . . .
C017 C -0.0022(3) 0.1984(2) 0.7975(2) 0.0238(6) Uani 1 1 d . . . . .
H017 H -0.006315 0.231731 0.733675 0.029 Uiso 1 1 calc R U . . .
C018 C 0.8649(3) 0.1257(2) 0.2789(2) 0.0233(6) Uani 1 1 d . . . . .
C019 C -0.5004(3) 0.27816(19) 0.6819(2) 0.0214(5) Uani 1 1 d . . . . .
H019 H -0.531411 0.234843 0.743615 0.026 Uiso 1 1 calc R U . . .
C01A C -0.2334(3) 0.3593(2) 1.2208(2) 0.0238(6) Uani 1 1 d . . . . .
C01B C -0.1402(3) 0.3560(2) 1.3357(2) 0.0275(6) Uani 1 1 d . . . . .
H01B H -0.151285 0.351575 1.395452 0.033 Uiso 1 1 calc R U . . .
C01C C 0.2411(3) 0.27514(19) 0.4725(2) 0.0195(5) Uani 1 1 d . . . . .
C01D C 0.0013(3) 0.3732(2) 1.18982(19) 0.0225(6) Uani 1 1 d . . . . .
C01E C -0.5738(3) 0.30311(19) 0.6142(2) 0.0217(6) Uani 1 1 d . . . . .
H01E H -0.655316 0.277333 0.629445 0.026 Uiso 1 1 calc R U . . .
C01F C -0.0998(3) 0.38007(19) 1.06476(19) 0.0218(5) Uani 1 1 d . . . . .
H01F H -0.185817 0.385109 1.050272 0.026 Uiso 1 1 calc R U . . .
C01G C 0.2479(3) 0.18803(19) 0.5471(2) 0.0228(6) Uani 1 1 d . . . . .
H01G H 0.195152 0.179741 0.606594 0.027 Uiso 1 1 calc R U . . .
C01H C 0.5004(3) 0.15906(19) 0.98517(19) 0.0192(5) Uani 1 1 d . . . . .
C01I C 0.0128(3) 0.3823(2) 0.99873(18) 0.0218(6) Uani 1 1 d . . . . .
H01I H 0.100461 0.377332 1.011184 0.026 Uiso 1 1 calc R U . . .
C01J C -0.1240(3) 0.1906(2) 0.8644(2) 0.0233(6) Uani 1 1 d . . . . .
H01J H -0.211233 0.219087 0.846002 0.028 Uiso 1 1 calc R U . . .
C01K C 0.8996(3) 0.1150(2) 0.49857(19) 0.0235(6) Uani 1 1 d . . . . .
H01K H 0.990496 0.129200 0.483936 0.028 Uiso 1 1 calc R U . . .
C01L C -0.2527(3) 0.3517(2) 1.3085(2) 0.0266(6) Uani 1 1 d . . . . .
H01L H -0.340768 0.343843 1.349056 0.032 Uiso 1 1 calc R U . . .
C01M C 0.1246(3) 0.1572(2) 0.82465(19) 0.0215(6) Uani 1 1 d . . . . .
H01M H 0.207753 0.162229 0.779248 0.026 Uiso 1 1 calc R U . . .
C01N C 0.8558(3) 0.11066(19) 0.43396(19) 0.0225(6) Uani 1 1 d . . . . .
H01N H 0.764073 0.097210 0.450138 0.027 Uiso 1 1 calc R U . . .
C01O C 0.3325(3) 0.1126(2) 0.5345(2) 0.0308(7) Uani 1 1 d . . . . .
H01O H 0.336514 0.052509 0.585040 0.037 Uiso 1 1 calc R U . . .
C01P C 1.1401(3) 0.1459(2) 0.2173(2) 0.0267(6) Uani 1 1 d . . . . .
H01P H 1.235696 0.152681 0.196586 0.032 Uiso 1 1 calc R U . . .
C01Q C -0.0118(3) 0.3665(2) 1.2766(2) 0.0254(6) Uani 1 1 d . . . . .
H01Q H 0.065559 0.369009 1.295309 0.030 Uiso 1 1 calc R U . . .
C01R C 1.0721(3) 0.1353(2) 0.3053(2) 0.0241(6) Uani 1 1 d . . . . .
C01S C 0.4874(3) 0.4190(2) 0.8750(2) 0.0288(6) Uani 1 1 d . . . . .
H01S H 0.494236 0.469738 0.815064 0.035 Uiso 1 1 calc R U . . .
C01T C 0.4674(3) 0.2704(2) 1.0505(2) 0.0301(7) Uani 1 1 d . . . . .
H01T H 0.459959 0.219751 1.110514 0.036 Uiso 1 1 calc R U . . .
C01U C 0.3192(3) 0.2879(2) 0.3853(2) 0.0247(6) Uani 1 1 d . . . . .
H01U H 0.313283 0.347527 0.334301 0.030 Uiso 1 1 calc R U . . .
C01V C 0.4058(3) 0.2132(2) 0.3731(2) 0.0318(7) Uani 1 1 d . . . . .
H01V H 0.461285 0.221871 0.314112 0.038 Uiso 1 1 calc R U . . .
C01W C 0.4615(3) 0.4340(2) 0.9522(2) 0.0330(7) Uani 1 1 d . . . . .
H01W H 0.449014 0.495215 0.945198 0.040 Uiso 1 1 calc R U . . .
C01X C 0.4109(4) 0.1260(2) 0.4474(3) 0.0359(8) Uani 1 1 d . . . . .
H01X H 0.468614 0.074664 0.438712 0.043 Uiso 1 1 calc R U . . .
C01Y C 0.4536(4) 0.3597(2) 1.0401(3) 0.0374(8) Uani 1 1 d . . . . .
H01Y H 0.438758 0.370005 1.092810 0.045 Uiso 1 1 calc R U . . .

loop_
_atom_site_aniso_label
_atom_site_aniso_U_11
_atom_site_aniso_U_22
_atom_site_aniso_U_33
_atom_site_aniso_U_23
_atom_site_aniso_U_13
_atom_site_aniso_U_12
Cu01 0.01385(15) 0.01731(16) 0.01164(15) -0.00727(13) -0.00253(11) -0.00239(11)
Cu02 0.01469(16) 0.01882(17) 0.01213(15) -0.00742(13) -0.00165(11) -0.00303(11)
F003 0.0249(9) 0.0445(11) 0.0230(9) -0.0179(8) -0.0010(7) -0.0051(8)
F004 0.0284(9) 0.0411(11) 0.0233(9) -0.0183(8) -0.0049(7) -0.0059(8)
F005 0.0288(9) 0.0409(11) 0.0224(9) -0.0158(8) -0.0034(7) -0.0083(8)
F6 0.0262(9) 0.0457(11) 0.0259(9) -0.0204(9) 0.0023(7) -0.0103(8)
O007 0.0183(9) 0.0197(9) 0.0188(9) -0.0096(8) -0.0022(7) -0.0020(7)
O008 0.0196(9) 0.0245(10) 0.0139(9) -0.0080(8) -0.0018(7) -0.0085(7)
O009 0.0271(10) 0.0226(10) 0.0173(9) -0.0106(8) -0.0085(8) 0.0053(8)
O00A 0.0173(9) 0.0238(10) 0.0144(9) -0.0081(8) -0.0036(7) 0.0002(7)
O00B 0.0165(9) 0.0326(11) 0.0165(9) -0.0101(8) -0.0036(7) -0.0076(8)
O00C 0.0224(10) 0.0189(9) 0.0189(9) -0.0092(8) -0.0017(8) -0.0020(7)
O00D 0.0344(11) 0.0245(11) 0.0198(10) -0.0122(9) 0.0024(9) -0.0115(9)
O10 0.0157(9) 0.0406(12) 0.0163(9) -0.0125(9) 0.0001(7) -0.0065(8)
N00F 0.0178(11) 0.0201(11) 0.0159(10) -0.0089(9) -0.0021(8) -0.0031(8)
N00G 0.0188(11) 0.0182(11) 0.0143(10) -0.0077(9) -0.0040(8) -0.0027(8)
C00H 0.0188(12) 0.0237(14) 0.0180(13) -0.0103(11) -0.0027(10) -0.0053(10)
C00I 0.0222(13) 0.0278(15) 0.0129(12) -0.0090(11) 0.0000(10) -0.0060(11)
C00J 0.0146(11) 0.0174(12) 0.0191(12) -0.0107(10) -0.0019(10) -0.0027(9)
C00K 0.0248(13) 0.0188(13) 0.0126(11) -0.0068(10) -0.0047(10) -0.0033(10)
C00L 0.0165(12) 0.0247(14) 0.0179(13) -0.0087(11) -0.0026(10) -0.0053(10)
C00M 0.0205(13) 0.0267(14) 0.0183(13) -0.0100(12) -0.0070(11) -0.0010(10)
C00N 0.0171(12) 0.0193(13) 0.0177(12) -0.0083(11) -0.0034(10) -0.0022(9)
C00O 0.0194(12) 0.0230(13) 0.0153(12) -0.0093(11) -0.0046(10) -0.0006(10)
C00P 0.0230(14) 0.0347(16) 0.0170(13) -0.0125(12) -0.0045(11) -0.0046(11)
C00Q 0.0228(13) 0.0197(13) 0.0144(12) -0.0065(11) -0.0008(10) -0.0010(10)
C00R 0.0307(15) 0.0188(13) 0.0143(12) -0.0083(11) -0.0051(11) -0.0014(11)
C00S 0.0178(13) 0.0287(15) 0.0189(13) -0.0116(12) -0.0032(10) -0.0033(10)
C00T 0.0204(13) 0.0262(14) 0.0193(13) -0.0111(12) 0.0002(11) -0.0065(11)
C00U 0.0159(12) 0.0208(13) 0.0188(13) -0.0077(11) -0.0043(10) -0.0019(10)
C00V 0.0144(11) 0.0175(12) 0.0166(12) -0.0097(10) -0.0030(9) -0.0007(9)
C00W 0.0173(12) 0.0176(12) 0.0168(12) -0.0075(10) -0.0031(10) -0.0041(9)
C00X 0.0194(13) 0.0236(14) 0.0229(13) -0.0111(12) -0.0082(11) -0.0027(10)
C00Y 0.0117(11) 0.0182(12) 0.0211(13) -0.0099(11) -0.0008(10) -0.0033(9)
C00Z 0.0365(17) 0.0245(15) 0.0171(13) -0.0103(12) 0.0058(12) -0.0042(12)
C010 0.0253(14) 0.0166(13) 0.0137(12) -0.0061(10) 0.0004(10) -0.0007(10)
C011 0.0326(16) 0.0262(15) 0.0192(14) -0.0122(12) -0.0032(12) -0.0001(12)
C012 0.0179(12) 0.0147(12) 0.0190(12) -0.0066(10) -0.0059(10) -0.0027(9)
C013 0.0181(13) 0.0251(14) 0.0250(14) -0.0137(12) -0.0015(11) -0.0016(10)
C014 0.0204(13) 0.0203(13) 0.0199(13) -0.0113(11) -0.0040(10) -0.0012(10)
C015 0.0218(13) 0.0248(14) 0.0262(14) -0.0131(12) -0.0066(11) -0.0016(11)
C016 0.0155(12) 0.0230(14) 0.0271(14) -0.0134(12) -0.0016(11) -0.0040(10)
C017 0.0257(14) 0.0213(14) 0.0230(14) -0.0054(12) -0.0103(11) -0.0042(11)
C018 0.0249(14) 0.0217(14) 0.0207(13) -0.0103(12) -0.0008(11) -0.0016(11)
C019 0.0198(13) 0.0192(13) 0.0199(13) -0.0060(11) -0.0003(10) -0.0047(10)
C01A 0.0301(15) 0.0214(14) 0.0199(13) -0.0088(12) -0.0077(12) -0.0014(11)
C01B 0.0424(18) 0.0235(14) 0.0169(13) -0.0114(12) -0.0070(12) 0.0007(12)
C01C 0.0147(12) 0.0190(13) 0.0284(14) -0.0137(12) -0.0060(11) 0.0006(9)
C01D 0.0263(14) 0.0214(14) 0.0200(13) -0.0104(12) -0.0059(11) -0.0002(11)
C01E 0.0168(12) 0.0213(13) 0.0274(14) -0.0099(12) -0.0043(11) -0.0055(10)
C01F 0.0279(14) 0.0222(14) 0.0163(12) -0.0086(11) -0.0067(11) -0.0027(11)
C01G 0.0211(13) 0.0205(13) 0.0262(14) -0.0106(12) -0.0047(11) -0.0020(10)
C01H 0.0148(12) 0.0204(13) 0.0249(14) -0.0111(11) -0.0060(10) -0.0018(9)
C01I 0.0271(14) 0.0254(14) 0.0137(12) -0.0078(11) -0.0070(11) -0.0038(11)
C01J 0.0217(13) 0.0209(14) 0.0298(15) -0.0111(12) -0.0114(12) -0.0005(10)
C01K 0.0221(14) 0.0268(15) 0.0173(13) -0.0094(12) 0.0021(11) -0.0049(11)
C01L 0.0355(16) 0.0259(15) 0.0150(13) -0.0102(12) -0.0013(12) -0.0011(12)
C01M 0.0187(13) 0.0232(14) 0.0213(13) -0.0078(12) -0.0021(11) -0.0075(10)
C01N 0.0249(14) 0.0206(13) 0.0176(13) -0.0085(11) -0.0002(11) -0.0014(10)
C01O 0.0313(16) 0.0193(14) 0.0370(17) -0.0106(13) -0.0084(14) 0.0015(12)
C01P 0.0279(15) 0.0236(14) 0.0246(15) -0.0130(12) 0.0059(12) -0.0056(11)
C01Q 0.0359(16) 0.0239(15) 0.0198(13) -0.0115(12) -0.0118(12) 0.0007(12)
C01R 0.0271(14) 0.0239(14) 0.0213(14) -0.0115(12) -0.0013(11) -0.0048(11)
C01S 0.0296(16) 0.0220(15) 0.0331(16) -0.0090(13) -0.0091(13) -0.0046(11)
C01T 0.0363(17) 0.0297(16) 0.0277(16) -0.0148(14) 0.0010(13) -0.0140(13)
C01U 0.0241(14) 0.0226(14) 0.0273(15) -0.0140(12) -0.0033(12) 0.0007(11)
C01V 0.0318(16) 0.0331(17) 0.0314(17) -0.0210(15) -0.0027(13) 0.0030(13)
C01W 0.0363(17) 0.0248(15) 0.045(2) -0.0209(15) -0.0071(15) -0.0058(13)
C01X 0.0346(17) 0.0270(16) 0.047(2) -0.0231(16) -0.0095(15) 0.0096(13)
C01Y 0.048(2) 0.0345(18) 0.0401(19) -0.0259(16) 0.0040(16) -0.0168(15)

loop_
_atom_type_symbol
_atom_type_description
_atom_type_scat_dispersion_real
_atom_type_scat_dispersion_imag
_atom_type_scat_source
C C 0.0033 0.0016 'International Tables Vol C Tables 4.2.6.8 and 6.1.1.4'
H H 0.0000 0.0000 'International Tables Vol C Tables 4.2.6.8 and 6.1.1.4'
Cu Cu 0.3201 1.2651 'International Tables Vol C Tables 4.2.6.8 and 6.1.1.4'
F F 0.0171 0.0103 'International Tables Vol C Tables 4.2.6.8 and 6.1.1.4'
N N 0.0061 0.0033 'International Tables Vol C Tables 4.2.6.8 and 6.1.1.4'
O O 0.0106 0.0060 'International Tables Vol C Tables 4.2.6.8 and 6.1.1.4'

loop_
_geom_angle_atom_site_label_1
_geom_angle_atom_site_label_2
_geom_angle_atom_site_label_3
_geom_angle
_geom_angle_site_symmetry_1
_geom_angle_site_symmetry_3
_geom_angle_publ_flag
O007 Cu01 Cu01 85.85(6) . 2_566 ?
O007 Cu01 O009 167.55(8) . 2_566 ?
O007 Cu01 N00G 103.43(8) . . ?
O008 Cu01 Cu01 80.63(5) 2_566 2_566 ?
O008 Cu01 O007 91.51(8) 2_566 . ?
O008 Cu01 O009 89.80(8) 2_566 2_566 ?
O008 Cu01 N00G 94.28(8) 2_566 . ?
O009 Cu01 Cu01 82.15(6) 2_566 2_566 ?
O009 Cu01 N00G 88.81(8) 2_566 . ?
O00B Cu01 Cu01 87.29(6) . 2_566 ?
O00B Cu01 O007 87.59(8) . . ?
O00B Cu01 O008 167.92(8) . 2_566 ?
O00B Cu01 O009 88.55(9) . 2_566 ?
O00B Cu01 N00G 97.65(8) . . ?
N00G Cu01 Cu01 169.61(6) . 2_566 ?
O00A Cu02 Cu02 82.18(5) 2_657 2_657 ?
O00A Cu02 O00C 91.51(8) 2_657 . ?
O00A Cu02 O00D 89.05(9) 2_657 2_657 ?
O00A Cu02 N00F 95.99(8) 2_657 . ?
O00C Cu02 Cu02 83.58(6) . 2_657 ?
O00C Cu02 N00F 98.10(8) . . ?
O00D Cu02 Cu02 84.90(6) 2_657 2_657 ?
O00D Cu02 O00C 168.27(8) 2_657 . ?
O00D Cu02 N00F 93.49(8) 2_657 . ?
O10 Cu02 Cu02 86.17(6) . 2_657 ?
O10 Cu02 O00A 168.32(8) . 2_657 ?
O10 Cu02 O00C 87.90(9) . . ?
O10 Cu02 O00D 89.18(9) . 2_657 ?
O10 Cu02 N00F 95.64(8) . . ?
N00F Cu02 Cu02 177.56(7) . 2_657 ?
C00Y O007 Cu01 120.89(17) . . ?
C00V O008 Cu01 126.82(17) . 2_566 ?
C00Y O009 Cu01 124.99(17) . 2_566 ?
C00W O00A Cu02 125.38(17) . 2_657 ?
C00V O00B Cu01 119.55(17) . . ?
C01H O00C Cu02 123.53(17) . . ?
C01H O00D Cu02 122.22(18) . 2_657 ?
C00W O10 Cu02 121.01(17) . . ?
C00H N00F Cu02 121.68(18) . . ?
C00H N00F C00S 117.4(2) . . ?
C00S N00F Cu02 120.83(18) . . ?
C00L N00G Cu01 118.39(18) . . ?
C00O N00G Cu01 123.39(17) . . ?
C00O N00G C00L 117.4(2) . . ?
N00F C00H H00H 118.5 . . ?
N00F C00H C00T 122.9(3) . . ?
C00T C00H H00H 118.5 . . ?
C00K C00I H00I 120.3 . . ?
C00L C00I H00I 120.3 . . ?
C00L C00I C00K 119.3(2) . . ?
C00N C00J C00U 119.9(2) . . ?
C00N C00J C00V 120.1(2) . . ?
C00U C00J C00V 120.0(2) . . ?
C00I C00K C01I 123.7(2) . . ?
C00M C00K C00I 117.0(2) . . ?
C00M C00K C01I 119.2(2) . . ?
N00G C00L C00I 123.3(3) . . ?
N00G C00L H00L 118.3 . . ?
C00I C00L H00L 118.3 . . ?
C00K C00M H00M 119.9 . . ?
C00O C00M C00K 120.1(3) . . ?
C00O C00M H00M 119.9 . . ?
C00J C00N H00N 120.0 . . ?
C00X C00N C00J 119.9(2) . . ?
C00X C00N H00N 120.0 . . ?
N00G C00O C00M 122.7(2) . . ?
N00G C00O H00O 118.6 . . ?
C00M C00O H00O 118.6 . . ?
C00Q C00P H00P 120.3 . . ?
C00S C00P H00P 120.3 . . ?
C00S C00P C00Q 119.5(3) . . ?
C00P C00Q C01K 124.1(3) . . ?
C00T C00Q C00P 116.7(2) . . ?
C00T C00Q C01K 119.2(3) . . ?
C01A C00R C01F 119.7(3) . . ?
C01D C00R C01A 113.9(2) . . ?
C01D C00R C01F 126.4(3) . . ?
N00F C00S C00P 123.4(3) . . ?
N00F C00S H00S 118.3 . . ?
C00P C00S H00S 118.3 . . ?
C00H C00T C00Q 120.1(3) . . ?
C00H C00T H00T 119.9 . . ?
C00Q C00T H00T 119.9 . . ?
C00J C00U H00U 120.1 . . ?
C019 C00U C00J 119.9(3) . . ?
C019 C00U H00U 120.1 . . ?
O008 C00V C00J 117.1(2) . . ?
O00B C00V O008 125.7(2) . . ?
O00B C00V C00J 117.2(2) . . ?
O00A C00W O10 125.1(2) . . ?
O00A C00W C012 117.5(2) . . ?
O10 C00W C012 117.3(2) . . ?
C00N C00X H00X 120.0 . . ?
C00N C00X C01E 120.0(3) . . ?
C01E C00X H00X 120.0 . . ?
O007 C00Y C01C 117.7(2) . . ?
O009 C00Y O007 125.9(2) . . ?
O009 C00Y C01C 116.4(2) . . ?
C011 C00Z H00Z 119.8 . . ?
C01P C00Z H00Z 119.8 . . ?
C01P C00Z C011 120.3(3) . . ?
C018 C010 C01N 119.8(3) . . ?
C01R C010 C018 113.8(2) . . ?
C01R C010 C01N 126.4(3) . . ?
C00Z C011 H011 120.9 . . ?
C018 C011 C00Z 118.3(3) . . ?
C018 C011 H011 120.9 . . ?
C014 C012 C00W 120.0(2) . . ?
C014 C012 C01M 119.8(2) . . ?
C01M C012 C00W 120.3(2) . . ?
C014 C013 H013 120.2 . . ?
C01J C013 H013 120.2 . . ?
C01J C013 C014 119.7(3) . . ?
C012 C014 H014 119.9 . . ?
C013 C014 C012 120.2(3) . . ?
C013 C014 H014 119.9 . . ?
C016 C015 H015 120.1 . . ?
C01S C015 H015 120.1 . . ?
C01S C015 C016 119.9(3) . . ?
C015 C016 C01H 120.2(3) . . ?
C01T C016 C015 120.0(3) . . ?
C01T C016 C01H 119.8(3) . . ?
C01J C017 H017 120.2 . . ?
C01M C017 H017 120.2 . . ?
C01M C017 C01J 119.6(3) . . ?
F003 C018 C010 117.5(2) . . ?
F003 C018 C011 117.8(3) . . ?
C011 C018 C010 124.7(3) . . ?
C00U C019 H019 119.9 . . ?
C01E C019 C00U 120.3(3) . . ?
C01E C019 H019 119.9 . . ?
F005 C01A C00R 117.5(2) . . ?
F005 C01A C01L 117.9(3) . . ?
C01L C01A C00R 124.5(3) . . ?
C01L C01B H01B 119.7 . . ?
C01Q C01B H01B 119.7 . . ?
C01Q C01B C01L 120.6(3) . . ?
C01G C01C C00Y 120.3(2) . . ?
C01G C01C C01U 120.4(3) . . ?
C01U C01C C00Y 119.4(2) . . ?
F004 C01D C00R 118.6(2) . . ?
F004 C01D C01Q 117.1(3) . . ?
C01Q C01D C00R 124.2(3) . . ?
C00X C01E H01E 120.0 . . ?
C019 C01E C00X 120.0(2) . . ?
C019 C01E H01E 120.0 . . ?
C00R C01F H01F 115.9 . . ?
C01I C01F C00R 128.1(3) . . ?
C01I C01F H01F 115.9 . . ?
C01C C01G H01G 120.1 . . ?
C01C C01G C01O 119.8(3) . . ?
C01O C01G H01G 120.1 . . ?
O00C C01H C016 117.0(2) . . ?
O00D C01H O00C 125.6(2) . . ?
O00D C01H C016 117.5(2) . . ?
C00K C01I H01I 117.9 . . ?
C01F C01I C00K 124.2(3) . . ?
C01F C01I H01I 117.9 . . ?
C013 C01J C017 120.4(3) . . ?
C013 C01J H01J 119.8 . . ?
C017 C01J H01J 119.8 . . ?
C00Q C01K H01K 117.9 . . ?
C01N C01K C00Q 124.2(3) . . ?
C01N C01K H01K 117.9 . . ?
C01A C01L C01B 118.1(3) . . ?
C01A C01L H01L 120.9 . . ?
C01B C01L H01L 120.9 . . ?
C012 C01M H01M 119.8 . . ?
C017 C01M C012 120.4(3) . . ?
C017 C01M H01M 119.8 . . ?
C010 C01N H01N 116.1 . . ?
C01K C01N C010 127.8(3) . . ?
C01K C01N H01N 116.1 . . ?
C01G C01O H01O 120.3 . . ?
C01X C01O C01G 119.5(3) . . ?
C01X C01O H01O 120.3 . . ?
C00Z C01P H01P 120.5 . . ?
C00Z C01P C01R 119.0(3) . . ?
C01R C01P H01P 120.5 . . ?
C01B C01Q H01Q 120.7 . . ?
C01D C01Q C01B 118.5(3) . . ?
C01D C01Q H01Q 120.7 . . ?
F6 C01R C010 118.7(2) . . ?
F6 C01R C01P 117.3(3) . . ?
C01P C01R C010 123.9(3) . . ?
C015 C01S H01S 120.0 . . ?
C01W C01S C015 120.0(3) . . ?
C01W C01S H01S 120.0 . . ?
C016 C01T H01T 120.0 . . ?
C016 C01T C01Y 120.0(3) . . ?
C01Y C01T H01T 120.0 . . ?
C01C C01U H01U 120.0 . . ?
C01V C01U C01C 119.9(3) . . ?
C01V C01U H01U 120.0 . . ?
C01U C01V H01V 120.2 . . ?
C01X C01V C01U 119.6(3) . . ?
C01X C01V H01V 120.2 . . ?
C01S C01W H01W 119.9 . . ?
C01S C01W C01Y 120.3(3) . . ?
C01Y C01W H01W 119.9 . . ?
C01O C01X H01X 119.6 . . ?
C01V C01X C01O 120.8(3) . . ?
C01V C01X H01X 119.6 . . ?
C01T C01Y C01W 119.8(3) . . ?
C01T C01Y H01Y 120.1 . . ?
C01W C01Y H01Y 120.1 . . ?

loop_
_geom_bond_atom_site_label_1
_geom_bond_atom_site_label_2
_geom_bond_distance
_geom_bond_site_symmetry_2
_geom_bond_publ_flag
Cu01 Cu01 2.6620(6) 2_566 ?
Cu01 O007 1.9817(19) . ?
Cu01 O008 1.9713(18) 2_566 ?
Cu01 O009 1.9897(19) 2_566 ?
Cu01 O00B 1.9594(18) . ?
Cu01 N00G 2.150(2) . ?
Cu02 Cu02 2.6443(6) 2_657 ?
Cu02 O00A 1.9703(19) 2_657 ?
Cu02 O00C 1.9866(19) . ?
Cu02 O00D 1.986(2) 2_657 ?
Cu02 O10 1.959(2) . ?
Cu02 N00F 2.146(2) . ?
F003 C018 1.358(3) . ?
F004 C01D 1.356(3) . ?
F005 C01A 1.362(3) . ?
F6 C01R 1.352(3) . ?
O007 C00Y 1.266(3) . ?
O008 C00V 1.264(3) . ?
O009 C00Y 1.260(3) . ?
O00A C00W 1.260(3) . ?
O00B C00V 1.264(3) . ?
O00C C01H 1.270(3) . ?
O00D C01H 1.257(3) . ?
O10 C00W 1.269(3) . ?
N00F C00H 1.336(3) . ?
N00F C00S 1.342(3) . ?
N00G C00L 1.344(3) . ?
N00G C00O 1.342(3) . ?
C00H H00H 0.9500 . ?
C00H C00T 1.383(4) . ?
C00I H00I 0.9500 . ?
C00I C00K 1.401(4) . ?
C00I C00L 1.385(4) . ?
C00J C00N 1.392(4) . ?
C00J C00U 1.393(4) . ?
C00J C00V 1.502(3) . ?
C00K C00M 1.390(4) . ?
C00K C01I 1.473(4) . ?
C00L H00L 0.9500 . ?
C00M H00M 0.9500 . ?
C00M C00O 1.387(4) . ?
C00N H00N 0.9500 . ?
C00N C00X 1.387(4) . ?
C00O H00O 0.9500 . ?
C00P H00P 0.9500 . ?
C00P C00Q 1.400(4) . ?
C00P C00S 1.380(4) . ?
C00Q C00T 1.394(4) . ?
C00Q C01K 1.473(4) . ?
C00R C01A 1.401(4) . ?
C00R C01D 1.394(4) . ?
C00R C01F 1.469(4) . ?
C00S H00S 0.9500 . ?
C00T H00T 0.9500 . ?
C00U H00U 0.9500 . ?
C00U C019 1.387(4) . ?
C00W C012 1.496(4) . ?
C00X H00X 0.9500 . ?
C00X C01E 1.394(4) . ?
C00Y C01C 1.506(4) . ?
C00Z H00Z 0.9500 . ?
C00Z C011 1.393(4) . ?
C00Z C01P 1.377(5) . ?
C010 C018 1.405(4) . ?
C010 C01N 1.465(4) . ?
C010 C01R 1.396(4) . ?
C011 H011 0.9500 . ?
C011 C018 1.374(4) . ?
C012 C014 1.392(4) . ?
C012 C01M 1.393(4) . ?
C013 H013 0.9500 . ?
C013 C014 1.391(4) . ?
C013 C01J 1.389(4) . ?
C014 H014 0.9500 . ?
C015 H015 0.9500 . ?
C015 C016 1.394(4) . ?
C015 C01S 1.391(4) . ?
C016 C01H 1.504(4) . ?
C016 C01T 1.388(4) . ?
C017 H017 0.9500 . ?
C017 C01J 1.395(4) . ?
C017 C01M 1.383(4) . ?
C019 H019 0.9500 . ?
C019 C01E 1.384(4) . ?
C01A C01L 1.381(4) . ?
C01B H01B 0.9500 . ?
C01B C01L 1.385(5) . ?
C01B C01Q 1.385(4) . ?
C01C C01G 1.386(4) . ?
C01C C01U 1.392(4) . ?
C01D C01Q 1.383(4) . ?
C01E H01E 0.9500 . ?
C01F H01F 0.9500 . ?
C01F C01I 1.336(4) . ?
C01G H01G 0.9500 . ?
C01G C01O 1.395(4) . ?
C01I H01I 0.9500 . ?
C01J H01J 0.9500 . ?
C01K H01K 0.9500 . ?
C01K C01N 1.334(4) . ?
C01L H01L 0.9500 . ?
C01M H01M 0.9500 . ?
C01N H01N 0.9500 . ?
C01O H01O 0.9500 . ?
C01O C01X 1.389(5) . ?
C01P H01P 0.9500 . ?
C01P C01R 1.386(4) . ?
C01Q H01Q 0.9500 . ?
C01S H01S 0.9500 . ?
C01S C01W 1.384(5) . ?
C01T H01T 0.9500 . ?
C01T C01Y 1.389(4) . ?
C01U H01U 0.9500 . ?
C01U C01V 1.389(4) . ?
C01V H01V 0.9500 . ?
C01V C01X 1.385(5) . ?
C01W H01W 0.9500 . ?
C01W C01Y 1.392(5) . ?
C01X H01X 0.9500 . ?
C01Y H01Y 0.9500 . ?

loop_
_geom_torsion_atom_site_label_1
_geom_torsion_atom_site_label_2
_geom_torsion_atom_site_label_3
_geom_torsion_atom_site_label_4
_geom_torsion
_geom_torsion_site_symmetry_1
_geom_torsion_site_symmetry_2
_geom_torsion_site_symmetry_3
_geom_torsion_site_symmetry_4
_geom_torsion_publ_flag
Cu01 O007 C00Y O009 -2.3(4) . . . . ?
Cu01 O007 C00Y C01C 176.70(16) . . . . ?
Cu01 O008 C00V O00B 3.1(4) 2_566 . . . ?
Cu01 O008 C00V C00J -177.62(16) 2_566 . . . ?
Cu01 O009 C00Y O007 -2.3(4) 2_566 . . . ?
Cu01 O009 C00Y C01C 178.64(16) 2_566 . . . ?
Cu01 O00B C00V O008 -2.8(4) . . . . ?
Cu01 O00B C00V C00J 177.84(16) . . . . ?
Cu01 N00G C00L C00I -169.7(2) . . . . ?
Cu01 N00G C00O C00M 169.1(2) . . . . ?
Cu02 O00A C00W O10 3.9(4) 2_657 . . . ?
Cu02 O00A C00W C012 -175.24(17) 2_657 . . . ?
Cu02 O00C C01H O00D 2.6(4) . . . . ?
Cu02 O00C C01H C016 -176.02(17) . . . . ?
Cu02 O00D C01H O00C -5.6(4) 2_657 . . . ?
Cu02 O00D C01H C016 173.05(18) 2_657 . . . ?
Cu02 O10 C00W O00A -4.7(4) . . . . ?
Cu02 O10 C00W C012 174.39(17) . . . . ?
Cu02 N00F C00H C00T 176.4(2) . . . . ?
Cu02 N00F C00S C00P -176.2(2) . . . . ?
F004 C01D C01Q C01B 179.7(3) . . . . ?
F005 C01A C01L C01B 179.7(3) . . . . ?
O007 C00Y C01C C01G 22.4(4) . . . . ?
O007 C00Y C01C C01U -156.9(3) . . . . ?
O009 C00Y C01C C01G -158.5(3) . . . . ?
O009 C00Y C01C C01U 22.2(4) . . . . ?
O00A C00W C012 C014 -4.8(4) . . . . ?
O00A C00W C012 C01M 174.9(2) . . . . ?
O10 C00W C012 C014 176.0(2) . . . . ?
O10 C00W C012 C01M -4.2(4) . . . . ?
N00F C00H C00T C00Q -0.3(4) . . . . ?
C00H N00F C00S C00P 0.8(4) . . . . ?
C00I C00K C00M C00O 1.0(4) . . . . ?
C00I C00K C01I C01F 4.0(5) . . . . ?
C00J C00N C00X C01E 0.5(4) . . . . ?
C00J C00U C019 C01E 0.8(4) . . . . ?
C00K C00I C00L N00G 0.2(4) . . . . ?
C00K C00M C00O N00G -0.2(4) . . . . ?
C00L N00G C00O C00M -0.6(4) . . . . ?
C00L C00I C00K C00M -1.0(4) . . . . ?
C00L C00I C00K C01I 177.5(3) . . . . ?
C00M C00K C01I C01F -177.6(3) . . . . ?
C00N C00J C00U C019 -1.4(4) . . . . ?
C00N C00J C00V O008 -6.2(4) . . . . ?
C00N C00J C00V O00B 173.2(2) . . . . ?
C00N C00X C01E C019 -1.2(4) . . . . ?
C00O N00G C00L C00I 0.6(4) . . . . ?
C00P C00Q C00T C00H 1.0(4) . . . . ?
C00P C00Q C01K C01N -1.7(5) . . . . ?
C00Q C00P C00S N00F -0.1(5) . . . . ?
C00Q C01K C01N C010 -179.1(3) . . . . ?
C00R C01A C01L C01B 0.2(5) . . . . ?
C00R C01D C01Q C01B 0.5(5) . . . . ?
C00R C01F C01I C00K -180.0(3) . . . . ?
C00S N00F C00H C00T -0.6(4) . . . . ?
C00S C00P C00Q C00T -0.8(4) . . . . ?
C00S C00P C00Q C01K 177.3(3) . . . . ?
C00T C00Q C01K C01N 176.3(3) . . . . ?
C00U C00J C00N C00X 0.8(4) . . . . ?
C00U C00J C00V O008 175.0(2) . . . . ?
C00U C00J C00V O00B -5.6(4) . . . . ?
C00U C019 C01E C00X 0.5(4) . . . . ?
C00V C00J C00N C00X -178.0(2) . . . . ?
C00V C00J C00U C019 177.4(2) . . . . ?
C00W C012 C014 C013 179.2(2) . . . . ?
C00W C012 C01M C017 -179.2(3) . . . . ?
C00Y C01C C01G C01O -179.9(3) . . . . ?
C00Y C01C C01U C01V 178.5(3) . . . . ?
C00Z C011 C018 F003 -179.9(3) . . . . ?
C00Z C011 C018 C010 1.0(5) . . . . ?
C00Z C01P C01R F6 179.2(3) . . . . ?
C00Z C01P C01R C010 0.6(5) . . . . ?
C011 C00Z C01P C01R 0.4(4) . . . . ?
C014 C012 C01M C017 0.6(4) . . . . ?
C014 C013 C01J C017 0.3(4) . . . . ?
C015 C016 C01H O00C 17.7(4) . . . . ?
C015 C016 C01H O00D -161.1(3) . . . . ?
C015 C016 C01T C01Y 0.2(5) . . . . ?
C015 C01S C01W C01Y 1.0(5) . . . . ?
C016 C015 C01S C01W 0.7(4) . . . . ?
C016 C01T C01Y C01W 1.4(5) . . . . ?
C018 C010 C01N C01K -174.0(3) . . . . ?
C018 C010 C01R F6 -179.3(2) . . . . ?
C018 C010 C01R C01P -0.7(4) . . . . ?
C01A C00R C01D F004 179.9(2) . . . . ?
C01A C00R C01D C01Q -1.0(4) . . . . ?
C01A C00R C01F C01I -172.7(3) . . . . ?
C01C C01G C01O C01X 1.0(5) . . . . ?
C01C C01U C01V C01X 1.8(5) . . . . ?
C01D C00R C01A F005 -178.9(2) . . . . ?
C01D C00R C01A C01L 0.6(4) . . . . ?
C01D C00R C01F C01I 8.0(5) . . . . ?
C01F C00R C01A F005 1.7(4) . . . . ?
C01F C00R C01A C01L -178.7(3) . . . . ?
C01F C00R C01D F004 -0.8(4) . . . . ?
C01F C00R C01D C01Q 178.3(3) . . . . ?
C01G C01C C01U C01V -0.8(4) . . . . ?
C01G C01O C01X C01V -0.1(5) . . . . ?
C01H C016 C01T C01Y -177.2(3) . . . . ?
C01I C00K C00M C00O -177.6(3) . . . . ?
C01J C013 C014 C012 0.1(4) . . . . ?
C01J C017 C01M C012 -0.2(4) . . . . ?
C01K C00Q C00T C00H -177.2(3) . . . . ?
C01L C01B C01Q C01D 0.4(4) . . . . ?
C01M C012 C014 C013 -0.5(4) . . . . ?
C01M C017 C01J C013 -0.3(4) . . . . ?
C01N C010 C018 F003 1.5(4) . . . . ?
C01N C010 C018 C011 -179.4(3) . . . . ?
C01N C010 C01R F6 0.0(4) . . . . ?
C01N C010 C01R C01P 178.5(3) . . . . ?
C01P C00Z C011 C018 -1.1(4) . . . . ?
C01Q C01B C01L C01A -0.7(4) . . . . ?
C01R C010 C018 F003 -179.2(2) . . . . ?
C01R C010 C018 C011 -0.1(4) . . . . ?
C01R C010 C01N C01K 6.8(5) . . . . ?
C01S C015 C016 C01H 176.2(3) . . . . ?
C01S C015 C016 C01T -1.3(4) . . . . ?
C01S C01W C01Y C01T -2.1(5) . . . . ?
C01T C016 C01H O00C -164.9(3) . . . . ?
C01T C016 C01H O00D 16.4(4) . . . . ?
C01U C01C C01G C01O -0.6(4) . . . . ?
C01U C01V C01X C01O -1.3(5) . . . . ?
